data_7235329
loop_
_publ_author_name
'Abakumov, Gleb A.'
'Druzhkov, Nikolay O.'
'Egorova, Elena N.'
'Kocherova, Tatiana N.'
'Shavyrin, Andrey S.'
'Cherkasov, Anton V.'

_publ_section_title
;
 Intramolecular cyclization--decyclization of new sterically hindered
 diiminophenol. Synthesis and coordination abilities
;
_journal_issue 28
_journal_name_full 'RSC Adv.'
_journal_page_first 14495
_journal_paper_doi 10.1039/C3RA47669C
_journal_volume 4
_journal_year 2014
_chemical_formula_sum 'C30 H43 N O3'
_chemical_formula_weight 465.65
_space_group_IT_number 14
_space_group_name_Hall '-P 2ybc'
_space_group_name_H-M_alt 'P 1 21/c 1'
_symmetry_cell_setting monoclinic
_symmetry_space_group_name_H-M 'P 1 21/c 1'
_atom_sites_solution_hydrogens difmap
_atom_sites_solution_primary direct
_atom_sites_solution_secondary difmap
_audit_creation_method SHELXL-97
_cell_angle_alpha 90.00
_cell_angle_beta 109.7810(10)
_cell_angle_gamma 90.00
_cell_formula_units_Z 4
_cell_length_a 9.9571(5)
_cell_length_b 22.3032(12)
_cell_length_c 13.0620(7)
_cell_measurement_reflns_used 900
_cell_measurement_temperature 130(2)
_cell_measurement_theta_max 30
_cell_measurement_theta_min 2
_cell_volume 2729.6(2)
_computing_cell_refinement 'Bruker SMART'
_computing_data_collection 'Bruker SMART'
_computing_data_reduction 'Bruker SHELXTL'
_computing_molecular_graphics 'Bruker SHELXTL'
_computing_publication_material 'Bruker SHELXTL'
_computing_structure_refinement 'SHELXL-97 (Sheldrick, 1997)'
_computing_structure_solution 'SHELXS-97 (Sheldrick, 1990)'
_diffrn_ambient_temperature 130(2)
_diffrn_measured_fraction_theta_full 0.999
_diffrn_measured_fraction_theta_max 0.999
_diffrn_measurement_device_type 'CCD area detector'
_diffrn_measurement_method 'phi and omega scans'
_diffrn_radiation_monochromator graphite
_diffrn_radiation_source 'fine-focus sealed tube'
_diffrn_radiation_type MoK\a
_diffrn_radiation_wavelength 0.71073
_diffrn_reflns_av_R_equivalents 0.0375
_diffrn_reflns_av_sigmaI/netI 0.0311
_diffrn_reflns_limit_h_max 12
_diffrn_reflns_limit_h_min -12
_diffrn_reflns_limit_k_max 27
_diffrn_reflns_limit_k_min -27
_diffrn_reflns_limit_l_max 16
_diffrn_reflns_limit_l_min -16
_diffrn_reflns_number 23421
_diffrn_reflns_theta_full 26.00
_diffrn_reflns_theta_max 26.00
_diffrn_reflns_theta_min 2.36
_exptl_absorpt_coefficient_mu 0.072
_exptl_absorpt_correction_T_max 0.9929
_exptl_absorpt_correction_T_min 0.9788
_exptl_absorpt_correction_type multi-scan
_exptl_absorpt_process_details 'SADABS (Sheldrick, 1998a)'
_exptl_crystal_colour colorless
_exptl_crystal_density_diffrn 1.133
_exptl_crystal_density_method 'not measured'
_exptl_crystal_description stick
_exptl_crystal_F_000 1016
_exptl_crystal_size_max 0.30
_exptl_crystal_size_mid 0.10
_exptl_crystal_size_min 0.10
_refine_diff_density_max 0.346
_refine_diff_density_min -0.184
_refine_diff_density_rms 0.046
_refine_ls_extinction_method none
_refine_ls_goodness_of_fit_ref 1.036
_refine_ls_hydrogen_treatment refall
_refine_ls_matrix_type full
_refine_ls_number_parameters 479
_refine_ls_number_reflns 5352
_refine_ls_number_restraints 0
_refine_ls_restrained_S_all 1.036
_refine_ls_R_factor_all 0.0655
_refine_ls_R_factor_gt 0.0502
_refine_ls_shift/su_max 0.000
_refine_ls_shift/su_mean 0.000
_refine_ls_structure_factor_coef Fsqd
_refine_ls_weighting_details 'calc w=1/[\s^2^(Fo^2^)+(0.0747P)^2^+0.6089P] where P=(Fo^2^+2Fc^2^)/3'
_refine_ls_weighting_scheme calc
_refine_ls_wR_factor_gt 0.1251
_refine_ls_wR_factor_ref 0.1346
_reflns_number_gt 4241
_reflns_number_total 5352
_reflns_threshold_expression >2sigma(I)
_cod_data_source_file c3ra47669c1.cif
_cod_data_source_block srp5m
_cod_depositor_comments
;
The following automatic conversions were performed:

data item '_symmetry_cell_setting' value 'Monoclinic' was changed to
'monoclinic' in accordance with the
/home/saulius/struct/COD-crude-data/automatic-downloads/DataCite-retrospective/RSC/depositions/lib/dictionaries/cif_core.dic
dictionary named 'cif_core.dic' version 2.4.2 last updated on
2011-04-26.

Automatic conversion script
Id: cif_fix_values 6909 2019-04-08 15:41:33Z antanas 
;
_cod_original_sg_symbol_H-M P2(1)/c
_cod_database_code 7235329

loop_
_symmetry_equiv_pos_as_xyz
'x, y, z'
'-x, y+1/2, -z+1/2'
'-x, -y, -z'
'x, -y-1/2, z-1/2'

loop_
_atom_site_label
_atom_site_type_symbol
_atom_site_fract_x
_atom_site_fract_y
_atom_site_fract_z
_atom_site_U_iso_or_equiv
_atom_site_adp_type
_atom_site_occupancy
_atom_site_symmetry_multiplicity
_atom_site_calc_flag
O1 O 0.86371(11) 0.19830(5) 0.55489(9) 0.0315(3) Uani 1 1 d
N1 N 0.78135(14) 0.11859(6) 0.44610(11) 0.0336(3) Uani 1 1 d
C1 C 0.90036(17) 0.14060(7) 0.53051(13) 0.0309(4) Uani 1 1 d
C2 C 0.71861(15) 0.20668(7) 0.49765(12) 0.0271(3) Uani 1 1 d
O2 O 1.02518(11) 0.14264(5) 0.50191(9) 0.0338(3) Uani 1 1 d
C3 C 0.66693(16) 0.15751(7) 0.43136(13) 0.0276(3) Uani 1 1 d
O3 O 0.93582(11) 0.10427(5) 0.62763(9) 0.0312(3) Uani 1 1 d
C4 C 0.52623(17) 0.15425(7) 0.36442(13) 0.0293(4) Uani 1 1 d
H4 H 0.4915(17) 0.1193(8) 0.3174(14) 0.029(4) Uiso 1 1 d
C5 C 0.43642(16) 0.20251(7) 0.36651(13) 0.0298(4) Uani 1 1 d
C6 C 0.49240(17) 0.25090(7) 0.43555(13) 0.0304(4) Uani 1 1 d
H6 H 0.430(2) 0.2846(9) 0.4365(15) 0.039(5) Uiso 1 1 d
C7 C 0.63610(16) 0.25514(7) 0.50383(13) 0.0279(3) Uani 1 1 d
C8 C 0.28044(17) 0.20311(8) 0.28836(14) 0.0357(4) Uani 1 1 d
C9 C 0.2105(2) 0.14222(11) 0.2838(2) 0.0623(7) Uani 1 1 d
H9C H 0.109(3) 0.1431(10) 0.2307(18) 0.058(6) Uiso 1 1 d
H9B H 0.261(3) 0.1173(12) 0.237(2) 0.070(7) Uiso 1 1 d
H9A H 0.207(4) 0.1258(18) 0.360(3) 0.148(14) Uiso 1 1 d
C10 C 0.2794(2) 0.21987(17) 0.1756(2) 0.0720(9) Uani 1 1 d
H10C H 0.179(3) 0.2228(11) 0.122(2) 0.074(7) Uiso 1 1 d
H10B H 0.327(3) 0.2575(15) 0.180(3) 0.097(10) Uiso 1 1 d
H10A H 0.341(5) 0.1891(19) 0.149(3) 0.152(16) Uiso 1 1 d
C11 C 0.1902(3) 0.2488(2) 0.3223(3) 0.0935(12) Uani 1 1 d
H11C H 0.097(3) 0.2420(13) 0.278(2) 0.089(9) Uiso 1 1 d
H11B H 0.193(3) 0.2401(14) 0.397(3) 0.095(11) Uiso 1 1 d
H11A H 0.233(5) 0.291(2) 0.329(4) 0.165(18) Uiso 1 1 d
C12 C 0.69817(17) 0.30879(7) 0.57840(14) 0.0322(4) Uani 1 1 d
C13 C 0.5855(2) 0.35707(8) 0.56952(18) 0.0406(4) Uani 1 1 d
H13C H 0.543(2) 0.3728(9) 0.4942(17) 0.041(5) Uiso 1 1 d
H13B H 0.509(2) 0.3419(9) 0.5914(16) 0.044(5) Uiso 1 1 d
H13A H 0.627(2) 0.3913(9) 0.6201(16) 0.043(5) Uiso 1 1 d
C14 C 0.81885(19) 0.33637(8) 0.54534(16) 0.0361(4) Uani 1 1 d
H14C H 0.783(2) 0.3486(8) 0.4693(16) 0.037(5) Uiso 1 1 d
H14B H 0.857(2) 0.3718(9) 0.5928(15) 0.038(5) Uiso 1 1 d
H14A H 0.901(2) 0.3090(9) 0.5572(16) 0.046(5) Uiso 1 1 d
C15 C 0.7571(2) 0.28785(9) 0.69733(15) 0.0398(4) Uani 1 1 d
H15C H 0.805(2) 0.3200(10) 0.7447(17) 0.046(5) Uiso 1 1 d
H15B H 0.678(2) 0.2729(9) 0.7206(16) 0.044(5) Uiso 1 1 d
H15A H 0.827(2) 0.2545(10) 0.7069(17) 0.050(6) Uiso 1 1 d
C16 C 0.7749(2) 0.05835(9) 0.40520(18) 0.0414(4) Uani 1 1 d
H16C H 0.740(3) 0.0295(13) 0.447(2) 0.080(8) Uiso 1 1 d
H16B H 0.868(3) 0.0458(11) 0.409(2) 0.069(7) Uiso 1 1 d
H16A H 0.704(3) 0.0547(11) 0.329(2) 0.078(8) Uiso 1 1 d
C17 C 1.13570(16) 0.11844(7) 0.58741(12) 0.0280(3) Uani 1 1 d
C18 C 1.08223(16) 0.09623(7) 0.66417(13) 0.0262(3) Uani 1 1 d
C19 C 1.16824(16) 0.07030(7) 0.76007(12) 0.0254(3) Uani 1 1 d
C20 C 1.31326(16) 0.06703(7) 0.76995(12) 0.0251(3) Uani 1 1 d
H20 H 1.3772(17) 0.0478(7) 0.8338(13) 0.023(4) Uiso 1 1 d
C21 C 1.36890(16) 0.08804(7) 0.69202(12) 0.0264(3) Uani 1 1 d
C22 C 1.27668(16) 0.11563(7) 0.59792(13) 0.0283(3) Uani 1 1 d
H22 H 1.3113(17) 0.1310(8) 0.5430(14) 0.026(4) Uiso 1 1 d
C23 C 1.10808(16) 0.04755(7) 0.84635(13) 0.0287(4) Uani 1 1 d
C24 C 1.2251(2) 0.02305(10) 0.94614(15) 0.0392(4) Uani 1 1 d
H24C H 1.181(2) 0.0085(9) 0.9993(16) 0.043(5) Uiso 1 1 d
H24B H 1.275(2) -0.0128(9) 0.9263(16) 0.043(5) Uiso 1 1 d
H24A H 1.297(2) 0.0559(10) 0.9840(17) 0.050(6) Uiso 1 1 d
C25 C 1.0014(2) -0.00298(8) 0.79664(17) 0.0372(4) Uani 1 1 d
H25C H 0.961(2) -0.0174(9) 0.8510(17) 0.047(5) Uiso 1 1 d
H25B H 1.048(2) -0.0369(9) 0.7733(15) 0.042(5) Uiso 1 1 d
H25A H 0.920(2) 0.0102(9) 0.7332(17) 0.045(5) Uiso 1 1 d
C26 C 1.0329(2) 0.09904(9) 0.88297(16) 0.0366(4) Uani 1 1 d
H26C H 0.991(2) 0.0838(8) 0.9392(16) 0.040(5) Uiso 1 1 d
H26B H 1.100(2) 0.1312(9) 0.9153(15) 0.038(5) Uiso 1 1 d
H26A H 0.957(2) 0.1179(9) 0.8220(16) 0.039(5) Uiso 1 1 d
C27 C 1.52786(16) 0.08330(7) 0.70627(13) 0.0289(4) Uani 1 1 d
C28 C 1.59148(19) 0.14666(8) 0.71690(16) 0.0376(4) Uani 1 1 d
H28C H 1.695(2) 0.1450(8) 0.7238(15) 0.040(5) Uiso 1 1 d
H28B H 1.581(2) 0.1682(10) 0.7829(18) 0.051(6) Uiso 1 1 d
H28A H 1.543(2) 0.1710(9) 0.6496(16) 0.041(5) Uiso 1 1 d
C29 C 1.61167(18) 0.04664(9) 0.80650(14) 0.0339(4) Uani 1 1 d
H29C H 1.710(2) 0.0423(8) 0.8092(14) 0.035(5) Uiso 1 1 d
H29B H 1.5776(19) 0.0051(9) 0.8026(15) 0.037(5) Uiso 1 1 d
H29A H 1.613(2) 0.0660(9) 0.8767(16) 0.041(5) Uiso 1 1 d
C30 C 1.5465(2) 0.05251(9) 0.60703(15) 0.0376(4) Uani 1 1 d
H30C H 1.649(2) 0.0517(9) 0.6129(15) 0.042(5) Uiso 1 1 d
H30B H 1.510(2) 0.0111(10) 0.5981(16) 0.048(6) Uiso 1 1 d
H30A H 1.492(2) 0.0772(9) 0.5371(16) 0.042(5) Uiso 1 1 d

loop_
_atom_site_aniso_label
_atom_site_aniso_U_11
_atom_site_aniso_U_22
_atom_site_aniso_U_33
_atom_site_aniso_U_23
_atom_site_aniso_U_13
_atom_site_aniso_U_12
O1 0.0216(6) 0.0311(6) 0.0343(6) 0.0000(5) -0.0005(5) 0.0011(4)
N1 0.0252(7) 0.0313(8) 0.0377(8) -0.0025(6) 0.0020(6) 0.0041(6)
C1 0.0256(8) 0.0311(9) 0.0331(8) 0.0034(7) 0.0064(7) 0.0030(7)
C2 0.0194(7) 0.0310(8) 0.0270(8) 0.0049(6) 0.0025(6) -0.0005(6)
O2 0.0240(6) 0.0428(7) 0.0317(6) 0.0092(5) 0.0058(5) 0.0062(5)
C3 0.0243(8) 0.0286(8) 0.0288(8) 0.0047(6) 0.0077(6) 0.0014(6)
O3 0.0213(5) 0.0348(6) 0.0357(6) 0.0078(5) 0.0074(5) 0.0040(5)
C4 0.0255(8) 0.0294(9) 0.0296(8) -0.0001(7) 0.0048(6) -0.0035(6)
C5 0.0216(8) 0.0337(9) 0.0309(8) 0.0055(7) 0.0049(6) -0.0015(6)
C6 0.0249(8) 0.0285(9) 0.0367(9) 0.0049(7) 0.0088(7) 0.0011(7)
C7 0.0263(8) 0.0269(8) 0.0296(8) 0.0047(6) 0.0085(6) -0.0017(6)
C8 0.0221(8) 0.0383(10) 0.0408(10) 0.0030(8) 0.0026(7) -0.0006(7)
C9 0.0361(12) 0.0627(15) 0.0680(16) 0.0130(12) -0.0088(11) -0.0166(10)
C10 0.0302(11) 0.121(2) 0.0513(13) 0.0393(15) -0.0044(10) -0.0073(14)
C11 0.0229(11) 0.127(3) 0.108(3) -0.059(2) -0.0072(13) 0.0169(14)
C12 0.0301(8) 0.0273(8) 0.0368(9) 0.0003(7) 0.0085(7) -0.0017(7)
C13 0.0379(10) 0.0299(10) 0.0556(12) -0.0048(9) 0.0179(9) -0.0020(8)
C14 0.0311(9) 0.0293(9) 0.0448(11) -0.0004(8) 0.0087(8) -0.0051(8)
C15 0.0438(11) 0.0375(10) 0.0347(9) -0.0053(8) 0.0090(8) -0.0071(9)
C16 0.0359(10) 0.0374(10) 0.0487(11) -0.0085(9) 0.0114(9) 0.0034(8)
C17 0.0259(8) 0.0293(8) 0.0255(8) 0.0026(6) 0.0043(6) 0.0032(6)
C18 0.0213(7) 0.0234(8) 0.0330(8) 0.0000(6) 0.0081(6) 0.0011(6)
C19 0.0263(8) 0.0207(7) 0.0294(8) 0.0007(6) 0.0096(6) 0.0007(6)
C20 0.0238(7) 0.0241(8) 0.0254(8) 0.0007(6) 0.0057(6) 0.0015(6)
C21 0.0243(8) 0.0249(8) 0.0295(8) -0.0021(6) 0.0082(6) -0.0003(6)
C22 0.0266(8) 0.0315(9) 0.0277(8) 0.0032(6) 0.0105(7) 0.0008(7)
C23 0.0257(8) 0.0304(9) 0.0322(8) 0.0049(7) 0.0128(7) 0.0034(6)
C24 0.0355(10) 0.0491(11) 0.0364(9) 0.0149(8) 0.0167(8) 0.0090(9)
C25 0.0355(10) 0.0326(10) 0.0466(11) 0.0063(8) 0.0181(9) -0.0026(8)
C26 0.0373(10) 0.0376(10) 0.0397(10) 0.0037(8) 0.0195(8) 0.0063(8)
C27 0.0216(8) 0.0347(9) 0.0299(8) 0.0017(7) 0.0082(6) 0.0017(6)
C28 0.0259(9) 0.0403(10) 0.0451(11) 0.0042(8) 0.0102(8) -0.0032(7)
C29 0.0236(8) 0.0407(11) 0.0366(9) 0.0051(8) 0.0092(7) 0.0057(7)
C30 0.0311(9) 0.0493(12) 0.0357(9) -0.0017(8) 0.0155(8) 0.0035(8)

loop_
_atom_type_symbol
_atom_type_description
_atom_type_scat_dispersion_real
_atom_type_scat_dispersion_imag
_atom_type_scat_source
C C 0.0033 0.0016 'International Tables Vol C Tables 4.2.6.8 and 6.1.1.4'
H H 0.0000 0.0000 'International Tables Vol C Tables 4.2.6.8 and 6.1.1.4'
N N 0.0061 0.0033 'International Tables Vol C Tables 4.2.6.8 and 6.1.1.4'
O O 0.0106 0.0060 'International Tables Vol C Tables 4.2.6.8 and 6.1.1.4'

loop_
_geom_angle_atom_site_label_1
_geom_angle_atom_site_label_2
_geom_angle_atom_site_label_3
_geom_angle
C2 O1 C1 107.61(12)
C3 N1 C1 108.89(13)
C3 N1 C16 126.78(14)
C1 N1 C16 122.48(14)
O1 C1 N1 106.46(12)
O1 C1 O2 110.46(13)
N1 C1 O2 112.76(14)
O1 C1 O3 108.67(13)
N1 C1 O3 112.55(13)
O2 C1 O3 105.93(12)
C7 C2 C3 123.78(14)
C7 C2 O1 127.12(14)
C3 C2 O1 109.10(13)
C17 O2 C1 107.70(12)
C4 C3 C2 121.40(14)
C4 C3 N1 131.49(15)
C2 C3 N1 107.08(13)
C18 O3 C1 106.94(11)
C3 C4 C5 117.63(15)
C6 C5 C4 119.14(14)
C6 C5 C8 120.87(15)
C4 C5 C8 119.90(14)
C5 C6 C7 123.95(15)
C2 C7 C6 114.10(14)
C2 C7 C12 121.96(14)
C6 C7 C12 123.94(14)
C10 C8 C9 109.3(2)
C10 C8 C11 107.9(3)
C9 C8 C11 107.6(2)
C10 C8 C5 108.62(15)
C9 C8 C5 111.33(15)
C11 C8 C5 112.02(16)
C13 C12 C7 111.90(14)
C13 C12 C15 108.05(16)
C7 C12 C15 109.81(14)
C13 C12 C14 108.65(15)
C7 C12 C14 108.61(14)
C15 C12 C14 109.80(15)
C22 C17 C18 123.24(14)
C22 C17 O2 127.49(14)
C18 C17 O2 109.26(13)
C17 C18 C19 122.47(14)
C17 C18 O3 108.92(13)
C19 C18 O3 128.62(14)
C18 C19 C20 113.99(13)
C18 C19 C23 121.94(13)
C20 C19 C23 124.08(13)
C21 C20 C19 124.36(14)
C20 C21 C22 118.88(14)
C20 C21 C27 122.48(14)
C22 C21 C27 118.63(14)
C17 C22 C21 117.01(14)
C24 C23 C19 111.83(13)
C24 C23 C26 108.30(14)
C19 C23 C26 109.60(13)
C24 C23 C25 108.52(15)
C19 C23 C25 108.62(13)
C26 C23 C25 109.95(14)
C29 C27 C30 107.30(14)
C29 C27 C21 112.48(13)
C30 C27 C21 110.09(13)
C29 C27 C28 109.00(14)
C30 C27 C28 108.94(14)
C21 C27 C28 108.95(13)

loop_
_geom_bond_atom_site_label_1
_geom_bond_atom_site_label_2
_geom_bond_distance
O1 C2 1.3965(18)
O1 C1 1.403(2)
N1 C3 1.393(2)
N1 C1 1.406(2)
N1 C16 1.439(2)
C1 O2 1.414(2)
C1 O3 1.4448(19)
C2 C7 1.376(2)
C2 C3 1.384(2)
O2 C17 1.3848(18)
C3 C4 1.380(2)
O3 C18 1.3836(18)
C4 C5 1.405(2)
C5 C6 1.396(2)
C5 C8 1.543(2)
C6 C7 1.410(2)
C7 C12 1.535(2)
C8 C10 1.516(3)
C8 C9 1.518(3)
C8 C11 1.520(3)
C12 C13 1.531(2)
C12 C15 1.536(2)
C12 C14 1.536(2)
C17 C22 1.365(2)
C17 C18 1.377(2)
C18 C19 1.382(2)
C19 C20 1.407(2)
C19 C23 1.531(2)
C20 C21 1.394(2)
C21 C22 1.403(2)
C21 C27 1.534(2)
C23 C24 1.525(2)
C23 C26 1.533(2)
C23 C25 1.534(2)
C27 C29 1.530(2)
C27 C30 1.533(2)
C27 C28 1.536(2)
